data_4316816
loop_
_publ_author_name
'Claude Berthon'
'Nathalie Boubals'
'Iraida A. Charushnikova'
'David Collison'
'St\'ephanie M. Cornet'
'Christophe Den Auwer'
'Andrew J. Gaunt'
'Nikolas Kaltsoyannis'
'Iain May'
'Sebastien Petit'
'Michael P. Redmond'
'Sean D. Reilly'
'Brian L. Scott'

_publ_section_title
;
 The Reaction Chemistry of Plutonyl(VI) Chloride Complexes with Triphenyl
 Phosphineoxide and Triphenyl Phosphinimine
;
_journal_name_full 'Inorganic Chemistry'
_journal_page_first 9554
_journal_page_last 9562
_journal_paper_doi 10.1021/ic101251a
_journal_volume 49
_journal_year 2010
_chemical_formula_sum 'C36 H34 Cl4 N2 O2 P2 Pu'
_chemical_formula_weight 972.39
_chemical_name_systematic
; 
 ? 
;
_space_group_IT_number 14
_symmetry_cell_setting monoclinic
_symmetry_space_group_name_Hall '-P 2yn'
_symmetry_space_group_name_H-M 'P 1 21/n 1'
_atom_sites_solution_hydrogens geom
_atom_sites_solution_primary direct
_atom_sites_solution_secondary difmap
_audit_creation_method SHELXL-97
_cell_angle_alpha 90.00
_cell_angle_beta 116.037(3)
_cell_angle_gamma 90.00
_cell_formula_units_Z 4
_cell_length_a 16.684(5)
_cell_length_b 14.516(4)
_cell_length_c 16.943(5)
_cell_measurement_temperature 140(1)
_cell_volume 3686.9(19)
_computing_cell_refinement 'SAINT+, v. 7.06 (Bruker AXS, 2001)'
_computing_data_collection 'APEX II, v. 1.08 (Bruker AXS, 2003)'
_computing_data_reduction 'SAINT+, v. 7.06 (Bruker AXS, 2001)'
_computing_molecular_graphics 'SHELXTL, v. 6.10, (Bruker AXS, 2000)'
_computing_publication_material 'SHELXTL, v. 6.10, (Bruker AXS, 2000)'
_computing_structure_refinement 'SHELXL-97 (Sheldrick, 1997)'
_computing_structure_solution 'SHELXS-97 (Sheldrick, 1990)'
_diffrn_ambient_temperature 140(1)
_diffrn_measured_fraction_theta_full 0.975
_diffrn_measured_fraction_theta_max 0.970
_diffrn_measurement_device_type 'Bruker D8 with APEXII CCD'
_diffrn_measurement_method '\w scans'
_diffrn_radiation_monochromator graphite
_diffrn_radiation_source 'fine-focus sealed tube'
_diffrn_radiation_type MoK\a
_diffrn_radiation_wavelength 0.71073
_diffrn_reflns_av_R_equivalents 0.2187
_diffrn_reflns_av_sigmaI/netI 0.2326
_diffrn_reflns_limit_h_max 20
_diffrn_reflns_limit_h_min -19
_diffrn_reflns_limit_k_max 17
_diffrn_reflns_limit_k_min -17
_diffrn_reflns_limit_l_max 20
_diffrn_reflns_limit_l_min -19
_diffrn_reflns_number 23969
_diffrn_reflns_theta_full 25.00
_diffrn_reflns_theta_max 25.27
_diffrn_reflns_theta_min 1.94
_diffrn_standards_decay_% 0
_diffrn_standards_interval_count 0
_diffrn_standards_interval_time 0
_diffrn_standards_number 0
_exptl_absorpt_coefficient_mu 2.199
_exptl_absorpt_correction_T_max 0.7170
_exptl_absorpt_correction_T_min 0.6862
_exptl_absorpt_correction_type multi-scan
_exptl_absorpt_process_details 'SADABS 2.03 (Sheldrick, 2001)'
_exptl_crystal_colour orange
_exptl_crystal_density_diffrn 1.752
_exptl_crystal_density_method 'not measured'
_exptl_crystal_description block
_exptl_crystal_F_000 1864
_exptl_crystal_size_max 0.16
_exptl_crystal_size_mid 0.16
_exptl_crystal_size_min 0.14
_refine_diff_density_max 3.072
_refine_diff_density_min -1.838
_refine_diff_density_rms 0.276
_refine_ls_extinction_method none
_refine_ls_goodness_of_fit_ref 0.965
_refine_ls_hydrogen_treatment mixed
_refine_ls_matrix_type full
_refine_ls_number_parameters 430
_refine_ls_number_reflns 6505
_refine_ls_number_restraints 16
_refine_ls_restrained_S_all 0.964
_refine_ls_R_factor_all 0.1728
_refine_ls_R_factor_gt 0.0703
_refine_ls_shift/su_max 0.001
_refine_ls_shift/su_mean 0.000
_refine_ls_structure_factor_coef Fsqd
_refine_ls_weighting_details 'calc w=1/[\s^2^(Fo^2^)+(0.0592P)^2^+0.0000P] where P=(Fo^2^+2Fc^2^)/3'
_refine_ls_weighting_scheme calc
_refine_ls_wR_factor_gt 0.1306
_refine_ls_wR_factor_ref 0.1623
_reflns_number_gt 3371
_reflns_number_total 6505
_reflns_threshold_expression >2sigma(I)
_cod_data_source_file ic101251a_si_004.cif
_cod_data_source_block apx779
_cod_original_sg_symbol_H-M 'P 21/n'
_cod_database_code 4316816

loop_
_symmetry_equiv_pos_as_xyz
'x, y, z'
'-x+1/2, y+1/2, -z+1/2'
'-x, -y, -z'
'x-1/2, -y-1/2, z-1/2'

loop_
_atom_site_label
_atom_site_type_symbol
_atom_site_fract_x
_atom_site_fract_y
_atom_site_fract_z
_atom_site_U_iso_or_equiv
_atom_site_adp_type
_atom_site_occupancy
_atom_site_symmetry_multiplicity
_atom_site_calc_flag
_atom_site_refinement_flags
_atom_site_disorder_assembly
_atom_site_disorder_group
Pu1 Pu 0.60549(4) 0.22869(4) 0.86982(4) 0.01832(18) Uani 1 1 d . . .
Cl1 Cl 0.7347(2) 0.2627(2) 1.0287(2) 0.0252(9) Uani 1 1 d . . .
Cl2 Cl 0.5023(2) 0.3556(2) 0.8907(2) 0.0286(9) Uani 1 1 d . . .
Cl3 Cl 0.4767(2) 0.1941(2) 0.7102(2) 0.0302(9) Uani 1 1 d . . .
Cl4 Cl 0.7175(3) 0.1092(2) 0.8550(2) 0.0304(10) Uani 1 1 d . . .
P1 P -0.0238(3) 0.2127(2) 0.9715(2) 0.0209(9) Uani 1 1 d . . .
P2 P 0.7588(2) 0.7232(3) 0.2165(2) 0.0190(8) Uani 1 1 d . . .
N1 N -0.0815(8) 0.1762(8) 1.0215(7) 0.022(3) Uani 1 1 d D . .
N2 N 0.6983(8) 0.6942(8) 0.2659(8) 0.026(3) Uani 1 1 d D . .
O1 O 0.6466(6) 0.3129(6) 0.8263(6) 0.026(2) Uani 1 1 d . . .
O2 O 0.5625(6) 0.1445(6) 0.9107(6) 0.030(3) Uani 1 1 d . . .
C1 C -0.0499(9) 0.1400(8) 0.8773(9) 0.016(2) Uani 1 1 d . . .
C2 C -0.0429(8) 0.1723(9) 0.8044(9) 0.018(3) Uani 1 1 d . . .
H2 H -0.0301 0.2342 0.8015 0.021 Uiso 1 1 calc R . .
C3 C -0.0544(10) 0.1152(9) 0.7361(10) 0.030(4) Uani 1 1 d . . .
H3 H -0.0502 0.1381 0.6868 0.036 Uiso 1 1 calc R . .
C4 C -0.0725(9) 0.0221(9) 0.7412(9) 0.027(4) Uani 1 1 d . . .
H4 H -0.0791 -0.0180 0.6960 0.033 Uiso 1 1 calc R . .
C5 C -0.0804(9) -0.0098(10) 0.8144(10) 0.029(4) Uani 1 1 d U . .
H5 H -0.0936 -0.0716 0.8175 0.035 Uiso 1 1 calc R . .
C6 C -0.0692(10) 0.0482(10) 0.8822(10) 0.033(4) Uani 1 1 d . . .
H6 H -0.0745 0.0260 0.9312 0.040 Uiso 1 1 calc R . .
C7 C 0.0931(9) 0.1994(8) 1.0437(9) 0.016(2) Uani 1 1 d . . .
C8 C 0.1447(10) 0.1358(8) 1.0261(10) 0.025(4) Uani 1 1 d U . .
H8 H 0.1197 0.1013 0.9746 0.029 Uiso 1 1 calc R . .
C9 C 0.2323(10) 0.1231(9) 1.0836(9) 0.023(4) Uani 1 1 d . . .
H9 H 0.2665 0.0796 1.0717 0.027 Uiso 1 1 calc R . .
C10 C 0.2695(10) 0.1750(9) 1.1590(9) 0.027(4) Uani 1 1 d . . .
H10 H 0.3290 0.1663 1.1985 0.032 Uiso 1 1 calc R . .
C11 C 0.2198(10) 0.2391(9) 1.1762(9) 0.024(4) Uani 1 1 d . . .
H11 H 0.2461 0.2749 1.2267 0.028 Uiso 1 1 calc R . .
C12 C 0.1321(10) 0.2515(8) 1.1205(9) 0.023(4) Uani 1 1 d . . .
H12 H 0.0984 0.2945 1.1336 0.027 Uiso 1 1 calc R . .
C13 C 0.0219(11) 0.3821(9) 0.9303(10) 0.030(4) Uani 1 1 d . . .
H13 H 0.0804 0.3607 0.9546 0.036 Uiso 1 1 calc R . .
C14 C 0.0017(11) 0.4676(9) 0.8896(9) 0.029(4) Uani 1 1 d . . .
H14 H 0.0465 0.5033 0.8865 0.035 Uiso 1 1 calc R . .
C15 C -0.0844(12) 0.4995(9) 0.8539(9) 0.030(4) Uani 1 1 d . . .
H15 H -0.0982 0.5562 0.8255 0.036 Uiso 1 1 calc R . .
C16 C -0.1505(11) 0.4476(10) 0.8602(9) 0.030(4) Uani 1 1 d . . .
H16 H -0.2085 0.4703 0.8373 0.037 Uiso 1 1 calc R . .
C17 C -0.1315(9) 0.3615(10) 0.9005(9) 0.027(4) Uani 1 1 d . . .
H17 H -0.1761 0.3262 0.9045 0.032 Uiso 1 1 calc R . .
C18 C -0.0436(11) 0.3293(9) 0.9348(9) 0.026(4) Uani 1 1 d . . .
C19 C 0.7445(10) 0.8389(9) 0.1773(9) 0.023(4) Uani 1 1 d . . .
C20 C 0.6571(10) 0.8769(10) 0.1453(10) 0.035(4) Uani 1 1 d . . .
H20 H 0.6120 0.8437 0.1506 0.042 Uiso 1 1 calc R . .
C21 C 0.6392(11) 0.9623(9) 0.1067(10) 0.035(4) Uani 1 1 d . . .
H21 H 0.5821 0.9872 0.0845 0.042 Uiso 1 1 calc R . .
C22 C 0.7088(12) 1.0109(9) 0.1017(9) 0.030(4) Uani 1 1 d . . .
H22 H 0.6971 1.0690 0.0760 0.036 Uiso 1 1 calc R . .
C23 C 0.7933(12) 0.9768(10) 0.1331(11) 0.040(5) Uani 1 1 d . . .
H23 H 0.8379 1.0111 0.1281 0.048 Uiso 1 1 calc R . .
C24 C 0.8125(10) 0.8896(10) 0.1729(9) 0.030(4) Uani 1 1 d . . .
H24 H 0.8702 0.8663 0.1960 0.036 Uiso 1 1 calc R . .
C25 C 0.8739(10) 0.7048(8) 0.2892(9) 0.021(3) Uani 1 1 d . . .
C26 C 0.9147(9) 0.7576(10) 0.3662(10) 0.028(4) Uani 1 1 d . . .
H26 H 0.8828 0.8042 0.3773 0.033 Uiso 1 1 calc R . .
C27 C 1.0024(10) 0.7404(11) 0.4257(10) 0.035(4) Uani 1 1 d . . .
H27 H 1.0298 0.7752 0.4767 0.042 Uiso 1 1 calc R . .
C28 C 1.0480(11) 0.6705(11) 0.4075(10) 0.033(4) Uani 1 1 d . . .
H28 H 1.1074 0.6602 0.4463 0.040 Uiso 1 1 calc R . .
C29 C 1.0096(11) 0.6168(11) 0.3358(12) 0.042(5) Uani 1 1 d . . .
H29 H 1.0410 0.5678 0.3275 0.051 Uiso 1 1 calc R . .
C30 C 0.9232(11) 0.6348(9) 0.2744(9) 0.029(4) Uani 1 1 d . . .
H30 H 0.8978 0.6002 0.2231 0.035 Uiso 1 1 calc R . .
C31 C 0.7305(10) 0.6465(9) 0.1241(10) 0.027(4) Uani 1 1 d . . .
C32 C 0.7395(9) 0.6718(9) 0.0508(9) 0.021(3) Uani 1 1 d . . .
H32 H 0.7527 0.7327 0.0439 0.025 Uiso 1 1 calc R . .
C33 C 0.7295(10) 0.6103(9) -0.0107(9) 0.027(4) Uani 1 1 d . . .
H33 H 0.7366 0.6288 -0.0598 0.032 Uiso 1 1 calc R . .
C34 C 0.7088(11) 0.5198(10) -0.0037(10) 0.038(4) Uani 1 1 d . . .
H34 H 0.7027 0.4774 -0.0471 0.045 Uiso 1 1 calc R . .
C35 C 0.6974(11) 0.4936(9) 0.0681(10) 0.035(4) Uani 1 1 d . . .
H35 H 0.6822 0.4329 0.0728 0.042 Uiso 1 1 calc R . .
C36 C 0.7078(12) 0.5553(10) 0.1338(11) 0.043(5) Uani 1 1 d . . .
H36 H 0.7002 0.5373 0.1828 0.052 Uiso 1 1 calc R . .
H18A H 0.728(10) 0.720(10) 0.327(4) 0.080 Uiso 1 1 d D . .
H18B H 0.632(2) 0.687(11) 0.235(10) 0.080 Uiso 1 1 d D . .
H37A H -0.064(11) 0.197(10) 1.083(4) 0.080 Uiso 1 1 d D . .
H37B H -0.138(6) 0.141(10) 0.990(9) 0.080 Uiso 1 1 d D . .

loop_
_atom_site_aniso_label
_atom_site_aniso_U_11
_atom_site_aniso_U_22
_atom_site_aniso_U_33
_atom_site_aniso_U_23
_atom_site_aniso_U_13
_atom_site_aniso_U_12
Pu1 0.0232(3) 0.0183(3) 0.0176(3) 0.0030(3) 0.0126(2) -0.0001(3)
Cl1 0.020(2) 0.036(2) 0.020(2) -0.0002(17) 0.0093(17) 0.0011(17)
Cl2 0.028(2) 0.033(2) 0.029(2) -0.0040(17) 0.0163(19) 0.0021(18)
Cl3 0.026(2) 0.041(2) 0.026(2) -0.0020(17) 0.0138(19) 0.0059(18)
Cl4 0.031(2) 0.026(2) 0.031(2) -0.0029(17) 0.010(2) 0.0060(18)
P1 0.026(2) 0.018(2) 0.024(2) 0.0021(16) 0.016(2) -0.0015(17)
P2 0.025(2) 0.0176(18) 0.018(2) 0.0025(18) 0.0136(18) 0.0058(19)
N1 0.021(8) 0.027(7) 0.021(7) -0.001(6) 0.012(6) -0.007(6)
N2 0.043(9) 0.023(6) 0.026(8) -0.012(6) 0.029(7) -0.009(6)
O1 0.021(6) 0.033(5) 0.031(6) -0.008(5) 0.018(5) 0.009(5)
O2 0.019(6) 0.043(6) 0.028(6) -0.007(5) 0.013(5) 0.016(5)
C1 0.013(6) 0.011(5) 0.022(6) 0.004(4) 0.007(5) -0.006(4)
C2 0.012(8) 0.014(7) 0.029(9) 0.013(7) 0.010(7) 0.001(6)
C3 0.051(12) 0.027(9) 0.024(10) -0.001(7) 0.027(9) -0.005(8)
C4 0.038(11) 0.023(8) 0.024(10) -0.021(7) 0.017(8) -0.005(7)
C5 0.008(9) 0.033(9) 0.027(10) 0.008(7) -0.009(7) 0.001(7)
C6 0.056(12) 0.028(9) 0.033(11) 0.005(8) 0.035(10) -0.008(8)
C7 0.013(6) 0.011(5) 0.022(6) 0.004(4) 0.007(5) -0.006(4)
C8 0.035(10) 0.008(7) 0.042(10) 0.007(6) 0.027(8) -0.005(7)
C9 0.024(10) 0.020(8) 0.034(10) 0.000(7) 0.022(8) -0.008(7)
C10 0.028(10) 0.031(9) 0.024(9) 0.004(7) 0.013(8) 0.006(8)
C11 0.030(11) 0.029(9) 0.008(8) -0.004(6) 0.005(8) -0.014(7)
C12 0.038(11) 0.010(8) 0.023(9) -0.004(6) 0.016(8) -0.006(6)
C13 0.034(11) 0.027(9) 0.038(10) -0.001(7) 0.026(9) -0.001(8)
C14 0.057(13) 0.017(8) 0.016(9) 0.007(7) 0.019(9) 0.003(8)
C15 0.059(13) 0.010(8) 0.016(9) 0.005(6) 0.012(9) -0.005(8)
C16 0.043(12) 0.028(9) 0.010(9) 0.001(7) 0.001(8) 0.021(8)
C17 0.005(9) 0.034(9) 0.027(10) -0.006(7) -0.006(7) -0.003(7)
C18 0.047(12) 0.017(8) 0.024(9) 0.000(7) 0.024(9) -0.009(8)
C19 0.032(10) 0.017(8) 0.029(10) -0.008(7) 0.021(8) -0.010(7)
C20 0.026(11) 0.029(9) 0.051(12) -0.012(8) 0.019(9) -0.008(8)
C21 0.051(12) 0.009(8) 0.038(11) 0.004(7) 0.014(9) 0.008(8)
C22 0.059(13) 0.008(8) 0.014(9) -0.001(6) 0.008(9) -0.002(8)
C23 0.055(14) 0.030(9) 0.047(12) 0.001(8) 0.033(11) 0.004(9)
C24 0.031(11) 0.039(9) 0.016(9) 0.006(7) 0.007(8) 0.012(8)
C25 0.031(10) 0.015(8) 0.021(9) 0.000(6) 0.015(8) -0.007(6)
C26 0.007(9) 0.040(10) 0.039(10) -0.001(8) 0.013(8) 0.006(7)
C27 0.022(11) 0.062(12) 0.029(10) -0.003(8) 0.019(8) -0.010(8)
C28 0.029(11) 0.049(11) 0.021(10) 0.006(8) 0.010(8) -0.001(9)
C29 0.026(11) 0.038(10) 0.067(14) 0.013(9) 0.023(10) 0.022(8)
C30 0.045(12) 0.028(9) 0.016(9) 0.002(7) 0.015(9) -0.006(8)
C31 0.028(10) 0.017(8) 0.040(10) 0.000(7) 0.019(8) 0.001(7)
C32 0.030(10) 0.021(8) 0.016(8) 0.007(6) 0.013(7) -0.010(7)
C33 0.039(11) 0.032(9) 0.024(9) -0.007(7) 0.027(8) -0.011(8)
C34 0.060(13) 0.027(9) 0.036(11) -0.013(8) 0.030(10) -0.007(8)
C35 0.067(13) 0.015(8) 0.044(12) -0.007(7) 0.043(10) -0.006(8)
C36 0.084(15) 0.026(9) 0.043(12) 0.004(8) 0.050(11) -0.008(9)

loop_
_atom_type_symbol
_atom_type_description
_atom_type_scat_dispersion_real
_atom_type_scat_dispersion_imag
_atom_type_scat_source
C C 0.0033 0.0016 'International Tables Vol C Tables 4.2.6.8 and 6.1.1.4'
H H 0.0000 0.0000 'International Tables Vol C Tables 4.2.6.8 and 6.1.1.4'
O O 0.0106 0.0060 'International Tables Vol C Tables 4.2.6.8 and 6.1.1.4'
Cl Cl 0.1484 0.1585 'International Tables Vol C Tables 4.2.6.8 and 6.1.1.4'
N N 0.0061 0.0033 'International Tables Vol C Tables 4.2.6.8 and 6.1.1.4'
P P 0.1023 0.0942 'International Tables Vol C Tables 4.2.6.8 and 6.1.1.4'
Pu Pu -9.7250 4.3300 'International Tables Vol C Tables 4.2.6.8 and 6.1.1.4'

loop_
_geom_angle_atom_site_label_1
_geom_angle_atom_site_label_2
_geom_angle_atom_site_label_3
_geom_angle
_geom_angle_site_symmetry_1
_geom_angle_site_symmetry_3
_geom_angle_publ_flag
O2 Pu1 O1 178.6(4) . . ?
O2 Pu1 Cl4 90.5(3) . . ?
O1 Pu1 Cl4 89.6(3) . . ?
O2 Pu1 Cl2 91.7(3) . . ?
O1 Pu1 Cl2 88.2(3) . . ?
Cl4 Pu1 Cl2 176.22(12) . . ?
O2 Pu1 Cl1 91.2(3) . . ?
O1 Pu1 Cl1 90.2(3) . . ?
Cl4 Pu1 Cl1 85.71(11) . . ?
Cl2 Pu1 Cl1 91.23(11) . . ?
O2 Pu1 Cl3 88.9(3) . . ?
O1 Pu1 Cl3 89.7(3) . . ?
Cl4 Pu1 Cl3 93.95(11) . . ?
Cl2 Pu1 Cl3 89.10(11) . . ?
Cl1 Pu1 Cl3 179.64(11) . . ?
N1 P1 C18 115.5(6) . . ?
N1 P1 C1 107.6(6) . . ?
C18 P1 C1 108.1(6) . . ?
N1 P1 C7 108.9(6) . . ?
C18 P1 C7 108.6(7) . . ?
C1 P1 C7 107.9(6) . . ?
N2 P2 C19 115.1(6) . . ?
N2 P2 C25 109.2(6) . . ?
C19 P2 C25 108.9(6) . . ?
N2 P2 C31 107.5(6) . . ?
C19 P2 C31 108.5(6) . . ?
C25 P2 C31 107.3(6) . . ?
C2 C1 C6 119.8(12) . . ?
C2 C1 P1 121.0(10) . . ?
C6 C1 P1 118.9(10) . . ?
C3 C2 C1 121.2(12) . . ?
C2 C3 C4 119.2(13) . . ?
C5 C4 C3 119.2(12) . . ?
C6 C5 C4 120.9(14) . . ?
C5 C6 C1 119.5(13) . . ?
C8 C7 C12 119.0(13) . . ?
C8 C7 P1 121.1(11) . . ?
C12 C7 P1 119.9(11) . . ?
C9 C8 C7 120.5(14) . . ?
C8 C9 C10 119.7(14) . . ?
C11 C10 C9 120.3(15) . . ?
C12 C11 C10 120.9(14) . . ?
C11 C12 C7 119.6(13) . . ?
C18 C13 C14 120.3(15) . . ?
C15 C14 C13 120.0(14) . . ?
C14 C15 C16 120.0(13) . . ?
C15 C16 C17 120.7(14) . . ?
C16 C17 C18 118.4(14) . . ?
C13 C18 C17 120.6(13) . . ?
C13 C18 P1 121.5(12) . . ?
C17 C18 P1 117.5(11) . . ?
C24 C19 C20 120.0(13) . . ?
C24 C19 P2 123.0(11) . . ?
C20 C19 P2 117.0(10) . . ?
C21 C20 C19 120.2(14) . . ?
C20 C21 C22 118.3(15) . . ?
C23 C22 C21 122.6(14) . . ?
C22 C23 C24 119.6(15) . . ?
C19 C24 C23 119.2(14) . . ?
C30 C25 C26 118.7(14) . . ?
C30 C25 P2 121.6(11) . . ?
C26 C25 P2 119.6(11) . . ?
C27 C26 C25 120.2(14) . . ?
C28 C27 C26 118.6(15) . . ?
C29 C28 C27 122.4(15) . . ?
C28 C29 C30 119.7(15) . . ?
C29 C30 C25 120.3(14) . . ?
C32 C31 C36 120.2(13) . . ?
C32 C31 P2 122.0(10) . . ?
C36 C31 P2 117.4(11) . . ?
C33 C32 C31 120.5(13) . . ?
C32 C33 C34 121.6(13) . . ?
C35 C34 C33 118.8(13) . . ?
C34 C35 C36 121.4(14) . . ?
C35 C36 C31 117.5(14) . . ?

loop_
_geom_bond_atom_site_label_1
_geom_bond_atom_site_label_2
_geom_bond_distance
_geom_bond_site_symmetry_2
_geom_bond_publ_flag
Pu1 O2 1.709(10) . ?
Pu1 O1 1.718(9) . ?
Pu1 Cl4 2.641(4) . ?
Pu1 Cl2 2.649(4) . ?
Pu1 Cl1 2.654(3) . ?
Pu1 Cl3 2.661(4) . ?
P1 N1 1.625(11) . ?
P1 C18 1.784(14) . ?
P1 C1 1.801(13) . ?
P1 C7 1.801(14) . ?
P2 N2 1.624(11) . ?
P2 C19 1.782(14) . ?
P2 C25 1.790(15) . ?
P2 C31 1.807(14) . ?
C1 C2 1.373(16) . ?
C1 C6 1.382(17) . ?
C2 C3 1.367(17) . ?
C3 C4 1.395(17) . ?
C4 C5 1.383(18) . ?
C5 C6 1.370(18) . ?
C7 C8 1.382(17) . ?
C7 C12 1.395(17) . ?
C8 C9 1.366(19) . ?
C9 C10 1.375(18) . ?
C10 C11 1.361(18) . ?
C11 C12 1.360(18) . ?
C13 C18 1.365(18) . ?
C13 C14 1.387(18) . ?
C14 C15 1.37(2) . ?
C15 C16 1.378(19) . ?
C16 C17 1.393(18) . ?
C17 C18 1.399(18) . ?
C19 C24 1.381(18) . ?
C19 C20 1.426(19) . ?
C20 C21 1.372(19) . ?
C21 C22 1.39(2) . ?
C22 C23 1.36(2) . ?
C23 C24 1.403(19) . ?
C25 C30 1.397(18) . ?
C25 C26 1.404(18) . ?
C26 C27 1.387(19) . ?
C27 C28 1.38(2) . ?
C28 C29 1.35(2) . ?
C29 C30 1.38(2) . ?
C31 C32 1.365(17) . ?
C31 C36 1.406(18) . ?
C32 C33 1.326(17) . ?
C33 C34 1.377(18) . ?
C34 C35 1.366(19) . ?
C35 C36 1.379(19) . ?
